data_4065844
loop_
_publ_author_name
'Bonello, Owen'
'Jones, Cameron'
'Stasch, Andreas'
'Woodul, William D.'

_publ_section_title
;
 Group 2 and 12 Metal Gallyl Complexes Containing Unsupported Ga&#x2212;M
 Covalent Bonds (M = Mg, Ca, Sr, Ba, Zn, Cd)&#x2020;
;
_journal_issue 21
_journal_name_full Organometallics
_journal_page_first 4914
_journal_paper_doi 10.1021/om1001606
_journal_volume 29
_journal_year 2010
_chemical_formula_sum 'C66 H108 Ba Ga2 N6 O2'
_chemical_formula_weight 1294.36
_chemical_name_systematic
; 
 ? 
;
_space_group_IT_number 61
_symmetry_cell_setting orthorhombic
_symmetry_space_group_name_Hall '-P 2ac 2ab'
_symmetry_space_group_name_H-M 'P b c a'
_atom_sites_solution_hydrogens geom
_atom_sites_solution_primary direct
_atom_sites_solution_secondary difmap
_audit_creation_method SHELXL-97
_cell_angle_alpha 90.00
_cell_angle_beta 90.00
_cell_angle_gamma 90.00
_cell_formula_units_Z 8
_cell_length_a 19.341(4)
_cell_length_b 18.414(4)
_cell_length_c 39.322(8)
_cell_measurement_temperature 123(2)
_cell_volume 14004(5)
_computing_structure_refinement 'SHELXL-97 (Sheldrick, 1997)'
_computing_structure_solution 'SHELXS-97 (Sheldrick, 1990)'
_diffrn_ambient_temperature 123(2)
_diffrn_measured_fraction_theta_full 0.997
_diffrn_measured_fraction_theta_max 0.997
_diffrn_measurement_device_type 'Nonius Kappa CCD'
_diffrn_radiation_monochromator graphite
_diffrn_radiation_source 'fine-focus sealed tube'
_diffrn_radiation_type MoK\a
_diffrn_radiation_wavelength 0.71073
_diffrn_reflns_av_R_equivalents 0.0250
_diffrn_reflns_av_sigmaI/netI 0.0374
_diffrn_reflns_limit_h_max 23
_diffrn_reflns_limit_h_min -22
_diffrn_reflns_limit_k_max 21
_diffrn_reflns_limit_k_min -21
_diffrn_reflns_limit_l_max 46
_diffrn_reflns_limit_l_min -46
_diffrn_reflns_number 23187
_diffrn_reflns_theta_full 25.00
_diffrn_reflns_theta_max 25.00
_diffrn_reflns_theta_min 2.95
_exptl_absorpt_coefficient_mu 1.363
_exptl_absorpt_correction_T_max 0.821
_exptl_absorpt_correction_T_min 0.680
_exptl_absorpt_correction_type multi-scan
_exptl_absorpt_process_details 'Sortav (Blessing, 1995)'
_exptl_crystal_colour orange
_exptl_crystal_density_diffrn 1.228
_exptl_crystal_density_method 'not measured'
_exptl_crystal_description block
_exptl_crystal_F_000 5440
_exptl_crystal_size_max 0.30
_exptl_crystal_size_mid 0.25
_exptl_crystal_size_min 0.15
_refine_diff_density_max 0.963
_refine_diff_density_min -0.730
_refine_diff_density_rms 0.069
_refine_ls_extinction_method none
_refine_ls_goodness_of_fit_ref 1.065
_refine_ls_hydrogen_treatment constr
_refine_ls_matrix_type full
_refine_ls_number_parameters 718
_refine_ls_number_reflns 12279
_refine_ls_number_restraints 0
_refine_ls_restrained_S_all 1.065
_refine_ls_R_factor_all 0.0537
_refine_ls_R_factor_gt 0.0329
_refine_ls_shift/su_max 0.002
_refine_ls_shift/su_mean 0.000
_refine_ls_structure_factor_coef Fsqd
_refine_ls_weighting_details 'calc w=1/[\s^2^(Fo^2^)+(0.0411P)^2^+4.3850P] where P=(Fo^2^+2Fc^2^)/3'
_refine_ls_weighting_scheme calc
_refine_ls_wR_factor_gt 0.0747
_refine_ls_wR_factor_ref 0.0823
_reflns_number_gt 9274
_reflns_number_total 12279
_reflns_threshold_expression >2sigma(I)
_cod_data_source_file om1001606_si_002.cif
_cod_data_source_block '[Ba{Ga(DAB)}(tmeda)(OEt2)2]'
_cod_original_sg_symbol_H-M Pbca
_cod_database_code 4065844

loop_
_symmetry_equiv_pos_as_xyz
'x, y, z'
'-x+1/2, -y, z+1/2'
'x+1/2, -y+1/2, -z'
'-x, y+1/2, -z+1/2'
'-x, -y, -z'
'x-1/2, y, -z-1/2'
'-x-1/2, y-1/2, z'
'x, -y-1/2, z-1/2'

loop_
_atom_site_label
_atom_site_type_symbol
_atom_site_fract_x
_atom_site_fract_y
_atom_site_fract_z
_atom_site_U_iso_or_equiv
_atom_site_adp_type
_atom_site_occupancy
_atom_site_symmetry_multiplicity
_atom_site_calc_flag
_atom_site_refinement_flags
Ba1 Ba 0.503178(7) 0.725630(10) 0.120405(4) 0.02368(6) Uani 1 1 d .
Ga1 Ga 0.399841(14) 0.628462(18) 0.176909(7) 0.02497(9) Uani 1 1 d .
O1 O 0.41636(10) 0.84022(12) 0.12716(5) 0.0427(6) Uani 1 1 d .
N1 N 0.39062(10) 0.61217(13) 0.22547(5) 0.0250(5) Uani 1 1 d .
C1 C 0.33275(13) 0.57034(16) 0.23303(6) 0.0286(7) Uani 1 1 d .
H1 H 0.3197 0.5601 0.2558 0.034 Uiso 1 1 calc R
Ga2 Ga 0.606100(14) 0.839016(18) 0.071100(7) 0.02490(9) Uani 1 1 d .
O2 O 0.47604(10) 0.63057(12) 0.06911(4) 0.0355(5) Uani 1 1 d .
N2 N 0.31893(10) 0.56716(13) 0.17452(5) 0.0257(5) Uani 1 1 d .
C2 C 0.29623(13) 0.54513(16) 0.20658(6) 0.0277(7) Uani 1 1 d .
H2 H 0.2573 0.5142 0.2095 0.033 Uiso 1 1 calc R
N3 N 0.62946(11) 0.85417(13) 0.02361(5) 0.0257(5) Uani 1 1 d .
C3 C 0.43360(13) 0.63762(16) 0.25237(6) 0.0273(7) Uani 1 1 d .
N4 N 0.66480(11) 0.92289(13) 0.07794(5) 0.0257(5) Uani 1 1 d .
C4 C 0.41491(14) 0.70042(18) 0.27049(7) 0.0314(7) Uani 1 1 d .
N5 N 0.57717(11) 0.75943(13) 0.18020(5) 0.0261(5) Uani 1 1 d .
C5 C 0.45903(17) 0.72500(19) 0.29625(7) 0.0406(8) Uani 1 1 d .
H5 H 0.4465 0.7666 0.3092 0.049 Uiso 1 1 calc R
N6 N 0.61676(11) 0.63244(14) 0.13415(5) 0.0302(6) Uani 1 1 d .
C6 C 0.51984(18) 0.6901(2) 0.30310(8) 0.0486(9) Uani 1 1 d .
H6 H 0.5495 0.7082 0.3204 0.058 Uiso 1 1 calc R
C7 C 0.53840(16) 0.6291(2) 0.28516(8) 0.0438(9) Uani 1 1 d .
H7 H 0.5807 0.6054 0.2905 0.053 Uiso 1 1 calc R
C8 C 0.49667(13) 0.60118(17) 0.25931(7) 0.0312(7) Uani 1 1 d .
C9 C 0.34898(14) 0.74092(19) 0.26251(8) 0.0406(8) Uani 1 1 d .
H9 H 0.3311 0.7222 0.2403 0.049 Uiso 1 1 calc R
C10 C 0.29425(18) 0.7256(2) 0.28937(10) 0.0719(13) Uani 1 1 d .
H10A H 0.3098 0.7446 0.3114 0.108 Uiso 1 1 calc R
H10B H 0.2869 0.6731 0.2912 0.108 Uiso 1 1 calc R
H10C H 0.2508 0.7493 0.2829 0.108 Uiso 1 1 calc R
C11 C 0.35930(18) 0.8226(2) 0.25886(9) 0.0574(10) Uani 1 1 d .
H11A H 0.3721 0.8433 0.2809 0.086 Uiso 1 1 calc R
H11B H 0.3162 0.8450 0.2509 0.086 Uiso 1 1 calc R
H11C H 0.3962 0.8321 0.2424 0.086 Uiso 1 1 calc R
C12 C 0.51662(15) 0.53363(18) 0.23967(7) 0.0377(8) Uani 1 1 d .
H12 H 0.5018 0.5412 0.2156 0.045 Uiso 1 1 calc R
C13 C 0.47814(16) 0.46647(18) 0.25302(8) 0.0429(8) Uani 1 1 d .
H13A H 0.4921 0.4569 0.2765 0.064 Uiso 1 1 calc R
H13B H 0.4896 0.4244 0.2388 0.064 Uiso 1 1 calc R
H13C H 0.4282 0.4752 0.2522 0.064 Uiso 1 1 calc R
C14 C 0.59434(16) 0.5185(2) 0.23920(9) 0.0550(10) Uani 1 1 d .
H14A H 0.6192 0.5627 0.2327 0.083 Uiso 1 1 calc R
H14B H 0.6043 0.4799 0.2227 0.083 Uiso 1 1 calc R
H14C H 0.6094 0.5030 0.2619 0.083 Uiso 1 1 calc R
C15 C 0.29986(13) 0.52677(17) 0.14524(6) 0.0270(7) Uani 1 1 d .
C16 C 0.25923(14) 0.56104(18) 0.11988(6) 0.0305(7) Uani 1 1 d .
C17 C 0.24521(14) 0.5225(2) 0.09013(7) 0.0392(8) Uani 1 1 d .
H17 H 0.2187 0.5449 0.0727 0.047 Uiso 1 1 calc R
C18 C 0.26875(15) 0.4534(2) 0.08545(7) 0.0423(9) Uani 1 1 d .
H18 H 0.2584 0.4283 0.0649 0.051 Uiso 1 1 calc R
C19 C 0.30765(15) 0.41951(19) 0.11048(7) 0.0397(8) Uani 1 1 d .
H19 H 0.3232 0.3711 0.1071 0.048 Uiso 1 1 calc R
C20 C 0.32416(13) 0.45609(18) 0.14059(6) 0.0310(7) Uani 1 1 d .
C21 C 0.23137(15) 0.63736(18) 0.12464(7) 0.0390(8) Uani 1 1 d .
H21 H 0.2490 0.6555 0.1470 0.047 Uiso 1 1 calc R
C22 C 0.2552(2) 0.6895(2) 0.09787(12) 0.0942(16) Uani 1 1 d .
H22A H 0.3058 0.6882 0.0964 0.141 Uiso 1 1 calc R
H22B H 0.2401 0.7387 0.1038 0.141 Uiso 1 1 calc R
H22C H 0.2354 0.6756 0.0759 0.141 Uiso 1 1 calc R
C23 C 0.15272(19) 0.6382(2) 0.12644(11) 0.0783(13) Uani 1 1 d .
H23A H 0.1365 0.6884 0.1284 0.117 Uiso 1 1 calc R
H23B H 0.1374 0.6104 0.1463 0.117 Uiso 1 1 calc R
H23C H 0.1336 0.6163 0.1057 0.117 Uiso 1 1 calc R
C24 C 0.37115(15) 0.41926(18) 0.16650(7) 0.0367(8) Uani 1 1 d .
H24 H 0.3778 0.4543 0.1856 0.044 Uiso 1 1 calc R
C25 C 0.33925(19) 0.3511(2) 0.18155(10) 0.0684(12) Uani 1 1 d .
H25A H 0.2942 0.3630 0.1915 0.103 Uiso 1 1 calc R
H25B H 0.3698 0.3317 0.1992 0.103 Uiso 1 1 calc R
H25C H 0.3331 0.3147 0.1636 0.103 Uiso 1 1 calc R
C26 C 0.44250(15) 0.4032(2) 0.15183(8) 0.0583(11) Uani 1 1 d .
H26A H 0.4730 0.3857 0.1700 0.087 Uiso 1 1 calc R
H26B H 0.4618 0.4477 0.1420 0.087 Uiso 1 1 calc R
H26C H 0.4385 0.3660 0.1341 0.087 Uiso 1 1 calc R
C27 C 0.67187(13) 0.91417(16) 0.01911(6) 0.0281(7) Uani 1 1 d .
H27 H 0.6862 0.9294 -0.0029 0.034 Uiso 1 1 calc R
C28 C 0.69175(14) 0.94986(16) 0.04748(6) 0.0288(7) Uani 1 1 d .
H28 H 0.7220 0.9905 0.0468 0.035 Uiso 1 1 calc R
C29 C 0.61207(13) 0.80973(16) -0.00467(6) 0.0253(6) Uani 1 1 d .
C30 C 0.55901(14) 0.83123(17) -0.02722(6) 0.0294(7) Uani 1 1 d .
C31 C 0.54328(15) 0.78560(18) -0.05452(7) 0.0367(8) Uani 1 1 d .
H31 H 0.5083 0.7998 -0.0701 0.044 Uiso 1 1 calc R
C32 C 0.57686(16) 0.72098(18) -0.05936(7) 0.0386(8) Uani 1 1 d .
H32 H 0.5652 0.6910 -0.0782 0.046 Uiso 1 1 calc R
C33 C 0.62810(15) 0.69929(18) -0.03672(7) 0.0366(8) Uani 1 1 d .
H33 H 0.6507 0.6540 -0.0400 0.044 Uiso 1 1 calc R
C34 C 0.64677(14) 0.74271(17) -0.00938(6) 0.0307(7) Uani 1 1 d .
C35 C 0.51942(15) 0.90114(18) -0.02236(7) 0.0341(7) Uani 1 1 d .
H35 H 0.5311 0.9203 0.0007 0.041 Uiso 1 1 calc R
C36 C 0.54095(16) 0.95857(18) -0.04837(7) 0.0399(8) Uani 1 1 d .
H36A H 0.5903 0.9694 -0.0457 0.060 Uiso 1 1 calc R
H36B H 0.5140 1.0029 -0.0447 0.060 Uiso 1 1 calc R
H36C H 0.5324 0.9402 -0.0714 0.060 Uiso 1 1 calc R
C37 C 0.44097(15) 0.8898(2) -0.02366(8) 0.0463(9) Uani 1 1 d .
H37A H 0.4275 0.8748 -0.0466 0.069 Uiso 1 1 calc R
H37B H 0.4175 0.9353 -0.0178 0.069 Uiso 1 1 calc R
H37C H 0.4278 0.8519 -0.0074 0.069 Uiso 1 1 calc R
C38 C 0.70524(15) 0.71968(18) 0.01410(7) 0.0370(8) Uani 1 1 d .
H38 H 0.6924 0.7361 0.0375 0.044 Uiso 1 1 calc R
C39 C 0.71756(18) 0.63808(19) 0.01601(8) 0.0493(9) Uani 1 1 d .
H39A H 0.6739 0.6134 0.0212 0.074 Uiso 1 1 calc R
H39B H 0.7513 0.6276 0.0340 0.074 Uiso 1 1 calc R
H39C H 0.7354 0.6207 -0.0059 0.074 Uiso 1 1 calc R
C40 C 0.77244(15) 0.7590(2) 0.00462(8) 0.0495(9) Uani 1 1 d .
H40A H 0.7866 0.7447 -0.0184 0.074 Uiso 1 1 calc R
H40B H 0.8088 0.7458 0.0208 0.074 Uiso 1 1 calc R
H40C H 0.7649 0.8116 0.0053 0.074 Uiso 1 1 calc R
C41 C 0.69660(13) 0.94241(16) 0.10933(6) 0.0246(6) Uani 1 1 d .
C42 C 0.66237(13) 0.98947(16) 0.13204(6) 0.0255(6) Uani 1 1 d .
C43 C 0.69020(14) 0.99962(16) 0.16445(6) 0.0299(7) Uani 1 1 d .
H43 H 0.6671 1.0308 0.1800 0.036 Uiso 1 1 calc R
C44 C 0.75012(14) 0.96564(17) 0.17446(7) 0.0329(7) Uani 1 1 d .
H44 H 0.7675 0.9723 0.1968 0.039 Uiso 1 1 calc R
C45 C 0.78478(14) 0.92181(17) 0.15170(7) 0.0325(7) Uani 1 1 d .
H45 H 0.8267 0.8993 0.1585 0.039 Uiso 1 1 calc R
C46 C 0.75985(14) 0.90961(16) 0.11884(6) 0.0263(6) Uani 1 1 d .
C47 C 0.59700(14) 1.02917(16) 0.12184(6) 0.0292(7) Uani 1 1 d .
H47 H 0.5870 1.0167 0.0976 0.035 Uiso 1 1 calc R
C48 C 0.53471(15) 1.0051(2) 0.14317(8) 0.0500(10) Uani 1 1 d .
H48A H 0.5270 0.9529 0.1400 0.075 Uiso 1 1 calc R
H48B H 0.4935 1.0319 0.1359 0.075 Uiso 1 1 calc R
H48C H 0.5438 1.0152 0.1672 0.075 Uiso 1 1 calc R
C49 C 0.60705(18) 1.11088(18) 0.12391(9) 0.0510(9) Uani 1 1 d .
H49A H 0.6154 1.1249 0.1476 0.077 Uiso 1 1 calc R
H49B H 0.5654 1.1354 0.1155 0.077 Uiso 1 1 calc R
H49C H 0.6468 1.1250 0.1099 0.077 Uiso 1 1 calc R
C50 C 0.79932(14) 0.86152(17) 0.09438(7) 0.0322(7) Uani 1 1 d .
H50 H 0.7695 0.8542 0.0739 0.039 Uiso 1 1 calc R
C51 C 0.81583(19) 0.7872(2) 0.10866(9) 0.0596(11) Uani 1 1 d .
H51A H 0.8472 0.7923 0.1281 0.089 Uiso 1 1 calc R
H51B H 0.8380 0.7576 0.0910 0.089 Uiso 1 1 calc R
H51C H 0.7730 0.7636 0.1161 0.089 Uiso 1 1 calc R
C52 C 0.86631(17) 0.8983(2) 0.08243(9) 0.0565(10) Uani 1 1 d .
H52A H 0.8554 0.9456 0.0724 0.085 Uiso 1 1 calc R
H52B H 0.8890 0.8676 0.0654 0.085 Uiso 1 1 calc R
H52C H 0.8973 0.9050 0.1019 0.085 Uiso 1 1 calc R
C53 C 0.60971(14) 0.69049(17) 0.19143(6) 0.0308(7) Uani 1 1 d .
H53A H 0.5729 0.6555 0.1977 0.037 Uiso 1 1 calc R
H53B H 0.6377 0.7000 0.2120 0.037 Uiso 1 1 calc R
C54 C 0.65550(14) 0.65657(17) 0.16446(7) 0.0322(7) Uani 1 1 d .
H54A H 0.6909 0.6924 0.1574 0.039 Uiso 1 1 calc R
H54B H 0.6799 0.6144 0.1744 0.039 Uiso 1 1 calc R
C55 C 0.62770(15) 0.81777(18) 0.17531(7) 0.0388(8) Uani 1 1 d .
H55A H 0.6037 0.8621 0.1682 0.058 Uiso 1 1 calc R
H55B H 0.6610 0.8034 0.1578 0.058 Uiso 1 1 calc R
H55C H 0.6522 0.8268 0.1967 0.058 Uiso 1 1 calc R
C56 C 0.52767(15) 0.78349(18) 0.20644(7) 0.0372(8) Uani 1 1 d .
H56A H 0.5523 0.7921 0.2278 0.056 Uiso 1 1 calc R
H56B H 0.4925 0.7458 0.2099 0.056 Uiso 1 1 calc R
H56C H 0.5053 0.8285 0.1990 0.056 Uiso 1 1 calc R
C57 C 0.58057(15) 0.56398(17) 0.14126(7) 0.0365(8) Uani 1 1 d .
H57A H 0.6144 0.5262 0.1469 0.055 Uiso 1 1 calc R
H57B H 0.5541 0.5492 0.1212 0.055 Uiso 1 1 calc R
H57C H 0.5490 0.5708 0.1605 0.055 Uiso 1 1 calc R
C58 C 0.66537(15) 0.62077(19) 0.10557(7) 0.0420(8) Uani 1 1 d .
H58A H 0.7008 0.5856 0.1124 0.063 Uiso 1 1 calc R
H58B H 0.6875 0.6669 0.0996 0.063 Uiso 1 1 calc R
H58C H 0.6400 0.6021 0.0859 0.063 Uiso 1 1 calc R
C59 C 0.36124(15) 0.84601(19) 0.15149(8) 0.0430(8) Uani 1 1 d .
H59A H 0.3642 0.8048 0.1676 0.052 Uiso 1 1 calc R
H59B H 0.3164 0.8424 0.1395 0.052 Uiso 1 1 calc R
C60 C 0.36338(16) 0.91575(19) 0.17103(8) 0.0455(9) Uani 1 1 d .
H60A H 0.4100 0.9232 0.1801 0.068 Uiso 1 1 calc R
H60B H 0.3302 0.9135 0.1898 0.068 Uiso 1 1 calc R
H60C H 0.3513 0.9561 0.1559 0.068 Uiso 1 1 calc R
C61 C 0.40820(19) 0.8866(2) 0.09727(8) 0.0567(10) Uani 1 1 d .
H61A H 0.3743 0.9255 0.1023 0.068 Uiso 1 1 calc R
H61B H 0.4530 0.9099 0.0918 0.068 Uiso 1 1 calc R
C62 C 0.38452(18) 0.8443(2) 0.06822(7) 0.0509(9) Uani 1 1 d .
H62A H 0.4206 0.8098 0.0615 0.076 Uiso 1 1 calc R
H62B H 0.3744 0.8769 0.0492 0.076 Uiso 1 1 calc R
H62C H 0.3425 0.8176 0.0744 0.076 Uiso 1 1 calc R
C63 C 0.50395(15) 0.6468(2) 0.03583(7) 0.0412(8) Uani 1 1 d .
H63A H 0.5305 0.6042 0.0277 0.049 Uiso 1 1 calc R
H63B H 0.5365 0.6880 0.0379 0.049 Uiso 1 1 calc R
C64 C 0.4503(2) 0.6653(2) 0.01006(8) 0.0627(11) Uani 1 1 d .
H64A H 0.4260 0.6211 0.0031 0.094 Uiso 1 1 calc R
H64B H 0.4725 0.6875 -0.0098 0.094 Uiso 1 1 calc R
H64C H 0.4172 0.6997 0.0199 0.094 Uiso 1 1 calc R
C65 C 0.42813(15) 0.57106(19) 0.06988(8) 0.0417(8) Uani 1 1 d .
H65A H 0.3874 0.5838 0.0559 0.050 Uiso 1 1 calc R
H65B H 0.4120 0.5642 0.0936 0.050 Uiso 1 1 calc R
C66 C 0.45773(18) 0.4999(2) 0.05708(9) 0.0564(10) Uani 1 1 d .
H66A H 0.4669 0.5036 0.0326 0.085 Uiso 1 1 calc R
H66B H 0.4245 0.4607 0.0612 0.085 Uiso 1 1 calc R
H66C H 0.5009 0.4893 0.0691 0.085 Uiso 1 1 calc R

loop_
_atom_site_aniso_label
_atom_site_aniso_U_11
_atom_site_aniso_U_22
_atom_site_aniso_U_33
_atom_site_aniso_U_23
_atom_site_aniso_U_13
_atom_site_aniso_U_12
Ba1 0.02419(10) 0.02383(12) 0.02303(9) 0.00254(7) 0.00122(6) -0.00040(7)
Ga1 0.02671(16) 0.0267(2) 0.02154(15) 0.00145(13) 0.00059(12) -0.00469(14)
O1 0.0507(13) 0.0428(15) 0.0347(11) 0.0058(10) 0.0039(9) 0.0180(11)
N1 0.0270(12) 0.0291(16) 0.0188(11) -0.0017(10) 0.0010(9) -0.0067(11)
C1 0.0315(15) 0.032(2) 0.0228(14) 0.0006(13) 0.0039(12) -0.0040(14)
Ga2 0.02788(16) 0.0267(2) 0.02008(15) -0.00033(13) 0.00252(12) -0.00470(14)
O2 0.0382(11) 0.0385(15) 0.0298(11) -0.0035(10) 0.0029(9) -0.0068(10)
N2 0.0271(12) 0.0281(16) 0.0219(11) -0.0015(10) 0.0015(9) -0.0024(11)
C2 0.0276(14) 0.0246(19) 0.0308(15) -0.0009(13) 0.0058(12) -0.0074(13)
N3 0.0291(12) 0.0267(16) 0.0213(11) -0.0017(10) 0.0039(9) -0.0005(11)
C3 0.0291(15) 0.033(2) 0.0199(13) 0.0043(13) 0.0009(11) -0.0090(13)
N4 0.0293(12) 0.0274(16) 0.0203(11) 0.0004(10) 0.0015(9) -0.0039(11)
C4 0.0354(16) 0.034(2) 0.0249(14) -0.0018(13) 0.0055(12) -0.0084(14)
N5 0.0273(12) 0.0236(16) 0.0276(12) 0.0010(10) 0.0023(9) 0.0000(11)
C5 0.055(2) 0.037(2) 0.0299(16) -0.0052(14) 0.0043(15) -0.0174(17)
N6 0.0328(13) 0.0301(17) 0.0278(12) -0.0017(11) 0.0020(10) 0.0040(11)
C6 0.057(2) 0.055(3) 0.0340(18) 0.0055(18) -0.0168(16) -0.022(2)
C7 0.0410(18) 0.051(3) 0.0397(18) 0.0135(17) -0.0109(15) -0.0081(17)
C8 0.0330(16) 0.035(2) 0.0258(15) 0.0112(13) -0.0010(12) -0.0056(14)
C9 0.0370(17) 0.040(2) 0.0442(18) -0.0149(16) 0.0068(14) -0.0009(16)
C10 0.057(2) 0.061(3) 0.098(3) -0.001(2) 0.040(2) 0.000(2)
C11 0.059(2) 0.051(3) 0.062(2) 0.0058(19) 0.0169(18) 0.005(2)
C12 0.0416(17) 0.039(2) 0.0328(16) 0.0144(15) 0.0034(13) 0.0081(15)
C13 0.0492(19) 0.040(2) 0.0395(18) 0.0016(16) -0.0032(14) 0.0019(16)
C14 0.046(2) 0.052(3) 0.066(2) 0.0283(19) 0.0115(17) 0.0111(18)
C15 0.0225(14) 0.033(2) 0.0254(14) -0.0008(13) 0.0026(11) -0.0065(13)
C16 0.0274(15) 0.037(2) 0.0270(14) 0.0005(14) -0.0034(12) -0.0081(14)
C17 0.0323(16) 0.057(3) 0.0282(16) -0.0026(16) -0.0042(12) -0.0050(16)
C18 0.0360(17) 0.057(3) 0.0340(17) -0.0205(17) -0.0006(14) -0.0084(17)
C19 0.0377(17) 0.040(2) 0.0410(17) -0.0141(15) 0.0046(14) -0.0028(16)
C20 0.0294(15) 0.036(2) 0.0276(15) -0.0025(14) 0.0027(12) -0.0056(14)
C21 0.0407(18) 0.040(2) 0.0367(17) 0.0050(15) -0.0135(13) -0.0022(16)
C22 0.099(3) 0.051(3) 0.133(4) 0.038(3) 0.059(3) 0.022(3)
C23 0.057(2) 0.063(3) 0.114(4) -0.012(3) 0.030(2) 0.008(2)
C24 0.0407(17) 0.032(2) 0.0372(17) -0.0018(14) -0.0007(13) 0.0062(15)
C25 0.059(2) 0.054(3) 0.093(3) 0.029(2) -0.008(2) 0.000(2)
C26 0.0401(19) 0.083(3) 0.052(2) -0.007(2) -0.0058(16) 0.0092(19)
C27 0.0357(16) 0.027(2) 0.0211(14) 0.0053(12) 0.0037(11) -0.0035(14)
C28 0.0325(15) 0.0242(19) 0.0296(15) 0.0050(13) 0.0016(12) -0.0050(13)
C29 0.0317(15) 0.0253(19) 0.0188(13) -0.0006(12) 0.0050(11) -0.0025(13)
C30 0.0362(16) 0.030(2) 0.0222(14) 0.0010(13) 0.0008(12) 0.0024(14)
C31 0.0424(18) 0.042(2) 0.0254(15) -0.0046(14) -0.0080(13) 0.0063(16)
C32 0.0523(19) 0.035(2) 0.0284(16) -0.0101(14) -0.0025(14) 0.0024(16)
C33 0.0474(18) 0.033(2) 0.0291(15) -0.0041(14) 0.0040(14) 0.0061(16)
C34 0.0365(16) 0.033(2) 0.0230(14) 0.0016(13) 0.0045(12) 0.0028(15)
C35 0.0459(18) 0.034(2) 0.0221(14) -0.0011(13) -0.0007(12) 0.0075(15)
C36 0.0473(19) 0.034(2) 0.0388(17) 0.0005(15) 0.0006(14) 0.0097(16)
C37 0.049(2) 0.053(3) 0.0365(18) 0.0007(16) 0.0048(15) 0.0125(18)
C38 0.0436(18) 0.043(2) 0.0248(15) -0.0053(14) 0.0005(13) 0.0149(16)
C39 0.062(2) 0.047(3) 0.0386(18) 0.0030(16) -0.0010(16) 0.0243(19)
C40 0.0392(18) 0.059(3) 0.050(2) -0.0036(18) -0.0008(15) 0.0115(18)
C41 0.0288(15) 0.0217(18) 0.0234(13) 0.0029(12) 0.0022(11) -0.0085(13)
C42 0.0274(14) 0.0231(18) 0.0261(14) 0.0034(12) -0.0014(11) -0.0042(13)
C43 0.0343(16) 0.029(2) 0.0263(14) -0.0002(13) 0.0008(12) -0.0077(14)
C44 0.0368(16) 0.038(2) 0.0242(14) 0.0000(13) -0.0048(12) -0.0109(15)
C45 0.0282(15) 0.033(2) 0.0366(16) 0.0041(14) -0.0064(12) -0.0054(14)
C46 0.0302(15) 0.0194(18) 0.0294(14) 0.0010(12) 0.0021(12) -0.0068(13)
C47 0.0359(16) 0.0283(19) 0.0234(14) -0.0012(12) 0.0001(12) 0.0003(14)
C48 0.0357(17) 0.064(3) 0.050(2) 0.0159(18) 0.0015(15) 0.0088(18)
C49 0.062(2) 0.030(2) 0.062(2) 0.0013(17) -0.0143(17) 0.0093(18)
C50 0.0314(16) 0.028(2) 0.0368(16) 0.0008(13) 0.0016(13) 0.0014(14)
C51 0.077(3) 0.042(3) 0.059(2) 0.0044(19) 0.013(2) 0.015(2)
C52 0.053(2) 0.048(3) 0.068(2) -0.0122(19) 0.0210(18) -0.0089(19)
C53 0.0347(16) 0.034(2) 0.0238(14) 0.0056(13) -0.0021(12) -0.0024(14)
C54 0.0330(16) 0.032(2) 0.0318(15) 0.0013(14) -0.0045(12) 0.0037(14)
C55 0.0439(17) 0.029(2) 0.0440(18) 0.0046(15) 0.0042(14) -0.0098(15)
C56 0.0417(17) 0.033(2) 0.0365(17) -0.0085(14) 0.0074(14) -0.0028(15)
C57 0.0396(17) 0.030(2) 0.0394(17) -0.0018(14) -0.0008(13) 0.0038(15)
C58 0.0445(18) 0.047(2) 0.0340(16) -0.0047(16) 0.0068(14) 0.0070(17)
C59 0.0356(17) 0.041(2) 0.052(2) -0.0026(17) 0.0077(15) 0.0060(16)
C60 0.0490(19) 0.045(3) 0.0428(18) -0.0034(16) 0.0053(15) 0.0122(17)
C61 0.073(2) 0.053(3) 0.044(2) 0.0154(18) 0.0008(18) 0.021(2)
C62 0.076(2) 0.048(3) 0.0293(17) -0.0016(16) 0.0007(16) 0.008(2)
C63 0.0465(19) 0.046(2) 0.0306(16) 0.0007(15) 0.0095(14) -0.0126(16)
C64 0.084(3) 0.064(3) 0.040(2) 0.0099(19) -0.0017(19) -0.004(2)
C65 0.0389(17) 0.045(3) 0.0413(18) -0.0032(16) 0.0049(14) -0.0146(16)
C66 0.062(2) 0.047(3) 0.061(2) -0.0060(19) 0.0025(19) -0.007(2)

loop_
_atom_type_symbol
_atom_type_description
_atom_type_scat_dispersion_real
_atom_type_scat_dispersion_imag
_atom_type_scat_source
C C 0.0033 0.0016 'International Tables Vol C Tables 4.2.6.8 and 6.1.1.4'
H H 0.0000 0.0000 'International Tables Vol C Tables 4.2.6.8 and 6.1.1.4'
N N 0.0061 0.0033 'International Tables Vol C Tables 4.2.6.8 and 6.1.1.4'
Ga Ga 0.2307 1.6083 'International Tables Vol C Tables 4.2.6.8 and 6.1.1.4'
Ba Ba -0.3244 2.2819 'International Tables Vol C Tables 4.2.6.8 and 6.1.1.4'
O O 0.0106 0.0060 'International Tables Vol C Tables 4.2.6.8 and 6.1.1.4'

loop_
_geom_angle_atom_site_label_1
_geom_angle_atom_site_label_2
_geom_angle_atom_site_label_3
_geom_angle
O1 Ba1 O2 117.00(6)
O1 Ba1 N5 93.49(6)
O2 Ba1 N5 148.99(7)
O1 Ba1 N6 158.65(6)
O2 Ba1 N6 84.35(6)
N5 Ba1 N6 65.32(7)
O1 Ba1 Ga2 86.66(5)
O2 Ba1 Ga2 94.79(4)
N5 Ba1 Ga2 92.40(5)
N6 Ba1 Ga2 91.49(5)
O1 Ba1 Ga1 88.96(5)
O2 Ba1 Ga1 91.81(4)
N5 Ba1 Ga1 82.69(5)
N6 Ba1 Ga1 90.69(5)
Ga2 Ba1 Ga1 173.221(9)
N2 Ga1 N1 83.29(8)
N2 Ga1 Ba1 137.22(6)
N1 Ga1 Ba1 139.43(6)
C59 O1 C61 114.3(2)
C59 O1 Ba1 125.66(18)
C61 O1 Ba1 116.32(18)
C1 N1 C3 119.5(2)
C1 N1 Ga1 111.71(16)
C3 N1 Ga1 128.75(17)
C2 C1 N1 116.7(2)
N4 Ga2 N3 83.25(9)
N4 Ga2 Ba1 137.54(6)
N3 Ga2 Ba1 139.13(7)
C65 O2 C63 114.7(2)
C65 O2 Ba1 126.86(16)
C63 O2 Ba1 117.76(17)
C2 N2 C15 119.9(2)
C2 N2 Ga1 112.38(16)
C15 N2 Ga1 123.79(16)
C1 C2 N2 115.8(2)
C27 N3 C29 119.9(2)
C27 N3 Ga2 112.01(17)
C29 N3 Ga2 127.94(18)
C4 C3 C8 120.8(3)
C4 C3 N1 119.8(2)
C8 C3 N1 119.3(3)
C28 N4 C41 119.4(2)
C28 N4 Ga2 112.54(17)
C41 N4 Ga2 125.08(17)
C5 C4 C3 118.4(3)
C5 C4 C9 120.4(3)
C3 C4 C9 121.2(2)
C55 N5 C56 107.7(2)
C55 N5 C53 112.5(2)
C56 N5 C53 108.9(2)
C55 N5 Ba1 112.99(16)
C56 N5 Ba1 108.65(16)
C53 N5 Ba1 105.92(16)
C6 C5 C4 121.0(3)
C57 N6 C54 110.3(2)
C57 N6 C58 108.8(2)
C54 N6 C58 109.5(2)
C57 N6 Ba1 100.74(15)
C54 N6 Ba1 111.37(16)
C58 N6 Ba1 115.76(17)
C5 C6 C7 120.5(3)
C6 C7 C8 121.6(3)
C7 C8 C3 117.6(3)
C7 C8 C12 121.8(3)
C3 C8 C12 120.6(2)
C4 C9 C10 110.6(3)
C4 C9 C11 113.3(3)
C10 C9 C11 109.8(3)
C8 C12 C14 114.0(3)
C8 C12 C13 111.3(2)
C14 C12 C13 109.5(3)
C20 C15 C16 120.6(2)
C20 C15 N2 120.5(2)
C16 C15 N2 118.8(3)
C17 C16 C15 118.1(3)
C17 C16 C21 120.4(3)
C15 C16 C21 121.5(2)
C18 C17 C16 121.5(3)
C17 C18 C19 120.3(3)
C18 C19 C20 120.5(3)
C15 C20 C19 118.9(3)
C15 C20 C24 121.9(2)
C19 C20 C24 119.2(3)
C22 C21 C16 113.4(3)
C22 C21 C23 109.5(3)
C16 C21 C23 111.7(3)
C25 C24 C20 112.7(3)
C25 C24 C26 110.8(3)
C20 C24 C26 111.9(2)
C28 C27 N3 116.8(2)
C27 C28 N4 115.4(3)
C30 C29 C34 120.4(2)
C30 C29 N3 120.1(3)
C34 C29 N3 119.4(2)
C31 C30 C29 118.2(3)
C31 C30 C35 120.0(2)
C29 C30 C35 121.9(2)
C32 C31 C30 121.8(3)
C31 C32 C33 119.9(3)
C34 C33 C32 121.1(3)
C33 C34 C29 118.7(3)
C33 C34 C38 120.2(3)
C29 C34 C38 121.1(2)
C30 C35 C36 111.5(2)
C30 C35 C37 112.4(3)
C36 C35 C37 110.0(2)
C34 C38 C39 114.9(3)
C34 C38 C40 110.6(2)
C39 C38 C40 110.2(3)
C42 C41 C46 120.1(2)
C42 C41 N4 120.1(2)
C46 C41 N4 119.6(2)
C43 C42 C41 118.7(2)
C43 C42 C47 120.0(2)
C41 C42 C47 121.4(2)
C44 C43 C42 121.7(3)
C43 C44 C45 119.4(3)
C44 C45 C46 121.8(3)
C45 C46 C41 118.3(3)
C45 C46 C50 120.5(3)
C41 C46 C50 121.2(2)
C42 C47 C49 110.9(2)
C42 C47 C48 111.8(2)
C49 C47 C48 110.9(3)
C51 C50 C46 113.6(2)
C51 C50 C52 109.5(3)
C46 C50 C52 111.2(3)
N5 C53 C54 113.1(2)
N6 C54 C53 113.1(2)
O1 C59 C60 112.6(3)
C62 C61 O1 110.6(3)
O2 C63 C64 113.8(2)
O2 C65 C66 114.1(3)

loop_
_geom_bond_atom_site_label_1
_geom_bond_atom_site_label_2
_geom_bond_distance
Ba1 O1 2.710(2)
Ba1 O2 2.7217(19)
Ba1 N5 2.822(2)
Ba1 N6 2.839(2)
Ba1 Ga2 3.4757(5)
Ba1 Ga1 3.4832(5)
Ga1 N2 1.932(2)
Ga1 N1 1.941(2)
O1 C59 1.436(3)
O1 C61 1.462(4)
N1 C1 1.391(3)
N1 C3 1.425(3)
C1 C2 1.340(4)
Ga2 N4 1.935(2)
Ga2 N3 1.941(2)
O2 C65 1.435(3)
O2 C63 1.447(3)
N2 C2 1.395(3)
N2 C15 1.419(3)
N3 C27 1.388(3)
N3 C29 1.421(3)
C3 C4 1.406(4)
C3 C8 1.419(4)
N4 C28 1.397(3)
N4 C41 1.425(3)
C4 C5 1.400(4)
C4 C9 1.510(4)
N5 C55 1.465(4)
N5 C56 1.476(3)
N5 C53 1.484(4)
C5 C6 1.367(5)
N6 C57 1.469(4)
N6 C54 1.476(3)
N6 C58 1.481(3)
C6 C7 1.374(5)
C7 C8 1.396(4)
C8 C12 1.514(4)
C9 C10 1.522(4)
C9 C11 1.524(5)
C12 C14 1.529(4)
C12 C13 1.536(4)
C15 C20 1.396(4)
C15 C16 1.418(4)
C16 C17 1.395(4)
C16 C21 1.517(4)
C17 C18 1.365(4)
C18 C19 1.387(4)
C19 C20 1.399(4)
C20 C24 1.524(4)
C21 C22 1.497(5)
C21 C23 1.523(4)
C24 C25 1.518(5)
C24 C26 1.525(4)
C27 C28 1.351(4)
C29 C30 1.413(4)
C29 C34 1.417(4)
C30 C31 1.397(4)
C30 C35 1.510(4)
C31 C32 1.369(4)
C32 C33 1.391(4)
C33 C34 1.388(4)
C34 C38 1.520(4)
C35 C36 1.529(4)
C35 C37 1.532(4)
C38 C39 1.523(4)
C38 C40 1.534(4)
C41 C42 1.410(4)
C41 C46 1.415(4)
C42 C43 1.396(3)
C42 C47 1.514(4)
C43 C44 1.375(4)
C44 C45 1.379(4)
C45 C46 1.397(4)
C46 C50 1.514(4)
C47 C49 1.519(4)
C47 C48 1.534(4)
C50 C51 1.514(4)
C50 C52 1.535(4)
C53 C54 1.516(4)
C59 C60 1.497(4)
C61 C62 1.457(5)
C63 C64 1.489(4)
C65 C66 1.516(5)
